data_4317431
loop_
_publ_author_name
'Robert P. Davies'
'M. Giovanna Martinelli'

_publ_section_title
;
 Synthetic and Structural Studies of Lithium Complexes of Selenophosphorus
 Ligands
;
_journal_name_full 'Inorganic Chemistry'
_journal_page_first 348
_journal_page_last 352
_journal_paper_doi 10.1021/ic010835q
_journal_volume 41
_journal_year 2002
_chemical_formula_sum 'C36 H52 Li2 N4 P2 Se2'
_chemical_formula_weight 774.56
_chemical_name_systematic
;
  ?
;
_space_group_IT_number 2
_symmetry_cell_setting triclinic
_symmetry_space_group_name_Hall '-P 1'
_symmetry_space_group_name_H-M 'P -1'
_atom_sites_solution_hydrogens geom
_atom_sites_solution_primary direct
_atom_sites_solution_secondary difmap
_audit_creation_method SHELXL-97
_cell_angle_alpha 91.934(2)
_cell_angle_beta 113.640(2)
_cell_angle_gamma 104.794(2)
_cell_formula_units_Z 2
_cell_length_a 12.0608(4)
_cell_length_b 13.8132(5)
_cell_length_c 13.8828(4)
_cell_measurement_reflns_used 9757
_cell_measurement_temperature 180(2)
_cell_measurement_theta_max 27.485
_cell_measurement_theta_min 0.998
_cell_volume 2024.18(12)
_computing_cell_refinement 'HKL Scalepack (Otwinowski & Minor 1997)'
_computing_data_reduction 'HKL Denzo and Scalepack (Otwinowski & Minor 19'
_computing_structure_refinement 'SHELXL-97 (Sheldrick, 1997)'
_computing_structure_solution 'SHELXS-97 (Sheldrick, 1990)'
_diffrn_ambient_temperature 180(2)
_diffrn_measured_fraction_theta_full 0.991
_diffrn_measured_fraction_theta_max 0.991
_diffrn_measurement_method CCD
_diffrn_radiation_monochromator graphite
_diffrn_radiation_source 'fine-focus sealed tube'
_diffrn_radiation_type MoK\a
_diffrn_radiation_wavelength 0.71069
_diffrn_reflns_av_R_equivalents 0.0254
_diffrn_reflns_av_sigmaI/netI 0.0534
_diffrn_reflns_limit_h_max 15
_diffrn_reflns_limit_h_min -12
_diffrn_reflns_limit_k_max 15
_diffrn_reflns_limit_k_min -17
_diffrn_reflns_limit_l_max 18
_diffrn_reflns_limit_l_min -17
_diffrn_reflns_number 13042
_diffrn_reflns_theta_full 27.46
_diffrn_reflns_theta_max 27.46
_diffrn_reflns_theta_min 1.62
_exptl_absorpt_coefficient_mu 1.934
_exptl_absorpt_correction_T_max 0.6135
_exptl_absorpt_correction_T_min 0.5766
_exptl_crystal_density_diffrn 1.271
_exptl_crystal_density_method 'not measured'
_exptl_crystal_F_000 800
_exptl_crystal_size_max 0.32
_exptl_crystal_size_mid 0.30
_exptl_crystal_size_min 0.28
_refine_diff_density_max 0.618
_refine_diff_density_min -0.394
_refine_diff_density_rms 0.100
_refine_ls_extinction_method none
_refine_ls_goodness_of_fit_ref 1.110
_refine_ls_hydrogen_treatment mixed
_refine_ls_matrix_type full
_refine_ls_number_parameters 453
_refine_ls_number_reflns 9178
_refine_ls_number_restraints 38
_refine_ls_restrained_S_all 1.114
_refine_ls_R_factor_all 0.0642
_refine_ls_R_factor_gt 0.0380
_refine_ls_shift/su_max 0.001
_refine_ls_shift/su_mean 0.000
_refine_ls_structure_factor_coef Fsqd
_refine_ls_weighting_details 'calc w=1/[\s^2^(Fo^2^)+(0.0547P)^2^+0.4282P] where P=(Fo^2^+2Fc^2^)/3'
_refine_ls_weighting_scheme calc
_refine_ls_wR_factor_gt 0.0890
_refine_ls_wR_factor_ref 0.1171
_reflns_number_gt 6872
_reflns_number_total 9178
_reflns_threshold_expression >2sigma(I)
_cod_data_source_file ic010835q_1.cif
_cod_data_source_block 1
_cod_depositor_comments
;
The following automatic conversions were performed:

'_symmetry_cell_setting' value 'Triclinic' changed to 'triclinic'
according to the built-in table from CIF Core dictionary named
'cif_core.dic' version 2.4.1 from 2010-06-29.

Automatic conversion script
Id: cif_fix_values 1646 2011-03-28 12:23:43Z adriana 
;
_cod_database_code 4317431

loop_
_symmetry_equiv_pos_as_xyz
'x, y, z'
'-x, -y, -z'

loop_
_atom_site_label
_atom_site_type_symbol
_atom_site_fract_x
_atom_site_fract_y
_atom_site_fract_z
_atom_site_U_iso_or_equiv
_atom_site_adp_type
_atom_site_occupancy
_atom_site_symmetry_multiplicity
_atom_site_calc_flag
_atom_site_refinement_flags
_atom_site_disorder_assembly
_atom_site_disorder_group
Li1 Li -0.0850(5) 0.6354(4) 0.2867(4) 0.0344(11) Uani 1 1 d . A .
Se1 Se -0.02275(3) 0.77088(2) 0.17512(2) 0.03494(10) Uani 1 1 d . A .
P1 P -0.16359(8) 0.70643(6) 0.00809(6) 0.03527(18) Uani 1 1 d . . .
N1 N -0.1818(2) 0.67527(18) 0.3744(2) 0.0355(6) Uani 1 1 d . A .
C1 C -0.0916(3) 0.7725(2) -0.0753(2) 0.0325(6) Uani 1 1 d . . .
Li2 Li 0.1995(4) 0.7537(4) 0.2249(4) 0.0347(11) Uani 1 1 d . . .
Se2 Se 0.11516(3) 0.58492(2) 0.40160(3) 0.03935(10) Uani 1 1 d . . .
P2 P 0.25052(7) 0.73109(6) 0.41492(6) 0.03075(17) Uani 1 1 d . A .
N2 N -0.2377(2) 0.50120(19) 0.22057(19) 0.0385(6) Uani 1 1 d . . .
C2 C -0.0777(3) 0.8744(2) -0.0842(3) 0.0398(7) Uani 1 1 d . . .
H2A H -0.1040 0.9134 -0.0445 0.048 Uiso 1 1 calc R . .
C3 C -0.0259(3) 0.9200(3) -0.1503(3) 0.0481(9) Uani 1 1 d . . .
H3A H -0.0158 0.9899 -0.1548 0.058 Uiso 1 1 calc R . .
N3 N 0.3144(3) 0.8667(2) 0.1844(2) 0.0493(7) Uani 1 1 d D A .
N4 N 0.2603(2) 0.6483(2) 0.1629(2) 0.0420(6) Uani 1 1 d . A .
C4 C 0.0106(3) 0.8639(3) -0.2091(3) 0.0536(10) Uani 1 1 d . . .
H4A H 0.0452 0.8952 -0.2548 0.064 Uiso 1 1 calc R . .
C5 C -0.0022(3) 0.7634(3) -0.2024(3) 0.0506(9) Uani 1 1 d . . .
H5A H 0.0239 0.7252 -0.2429 0.061 Uiso 1 1 calc R . .
C6 C -0.0540(3) 0.7171(3) -0.1356(2) 0.0410(7) Uani 1 1 d . . .
H6A H -0.0636 0.6472 -0.1315 0.049 Uiso 1 1 calc R . .
C7 C -0.2856(3) 0.7723(2) -0.0140(2) 0.0354(7) Uani 1 1 d . . .
C8 C -0.3820(3) 0.7560(3) -0.1168(3) 0.0501(9) Uani 1 1 d . . .
H8A H -0.3822 0.7132 -0.1719 0.060 Uiso 1 1 calc R . .
C9 C -0.4770(3) 0.8017(3) -0.1386(3) 0.0625(12) Uani 1 1 d . . .
H9A H -0.5414 0.7908 -0.2090 0.075 Uiso 1 1 calc R . .
C10 C -0.4795(3) 0.8627(4) -0.0599(4) 0.0667(13) Uani 1 1 d . . .
H10A H -0.5456 0.8934 -0.0754 0.080 Uiso 1 1 calc R . .
C11 C -0.3868(4) 0.8790(4) 0.0404(3) 0.0651(12) Uani 1 1 d . . .
H11A H -0.3881 0.9211 0.0952 0.078 Uiso 1 1 calc R . .
C12 C -0.2896(3) 0.8342(3) 0.0633(3) 0.0491(9) Uani 1 1 d . . .
H12A H -0.2249 0.8467 0.1337 0.059 Uiso 1 1 calc R . .
C13 C 0.2309(3) 0.8222(2) 0.5016(2) 0.0327(6) Uani 1 1 d . . .
C14 C 0.1938(4) 0.9053(3) 0.4619(3) 0.0503(9) Uani 1 1 d . A .
H14A H 0.1797 0.9144 0.3909 0.060 Uiso 1 1 calc R . .
C15 C 0.1772(4) 0.9753(3) 0.5252(3) 0.0646(11) Uani 1 1 d . . .
H15A H 0.1516 1.0318 0.4972 0.077 Uiso 1 1 calc R A .
C16 C 0.1976(4) 0.9630(3) 0.6283(3) 0.0536(9) Uani 1 1 d . A .
H16A H 0.1872 1.0114 0.6718 0.064 Uiso 1 1 calc R . .
C17 C 0.2331(3) 0.8805(3) 0.6682(2) 0.0431(8) Uani 1 1 d . . .
H17A H 0.2471 0.8718 0.7393 0.052 Uiso 1 1 calc R A .
C18 C 0.2484(3) 0.8106(2) 0.6056(2) 0.0372(7) Uani 1 1 d . A .
H18A H 0.2713 0.7532 0.6336 0.045 Uiso 1 1 calc R . .
C19 C 0.4086(3) 0.7230(2) 0.5037(2) 0.0360(7) Uani 1 1 d . . .
C20 C 0.4324(3) 0.6320(3) 0.5279(3) 0.0453(8) Uani 1 1 d . A .
H20A H 0.3647 0.5708 0.5028 0.054 Uiso 1 1 calc R . .
C21 C 0.5561(4) 0.6300(4) 0.5892(3) 0.0628(11) Uani 1 1 d . . .
H21A H 0.5720 0.5674 0.6059 0.075 Uiso 1 1 calc R A .
C22 C 0.6539(4) 0.7171(4) 0.6251(3) 0.0699(13) Uani 1 1 d . A .
H22A H 0.7375 0.7148 0.6668 0.084 Uiso 1 1 calc R . .
C23 C 0.6326(3) 0.8081(4) 0.6017(3) 0.0699(12) Uani 1 1 d . . .
H23A H 0.7013 0.8686 0.6268 0.084 Uiso 1 1 calc R A .
C24 C 0.5097(3) 0.8118(3) 0.5407(3) 0.0554(9) Uani 1 1 d . A .
H24A H 0.4950 0.8749 0.5244 0.066 Uiso 1 1 calc R . .
C25 C -0.1076(4) 0.6753(3) 0.4875(3) 0.0574(10) Uani 1 1 d . . .
H25A H -0.1570 0.6830 0.5271 0.086 Uiso 1 1 calc R . .
H25B H -0.0293 0.7318 0.5140 0.086 Uiso 1 1 calc R . .
H25C H -0.0866 0.6113 0.4971 0.086 Uiso 1 1 calc R . .
C26 C -0.2089(4) 0.7719(3) 0.3592(4) 0.0663(12) Uani 1 1 d . . .
H26A H -0.2585 0.7817 0.3980 0.100 Uiso 1 1 calc R . .
H26B H -0.2572 0.7721 0.2833 0.100 Uiso 1 1 calc R . .
H26C H -0.1292 0.8269 0.3863 0.100 Uiso 1 1 calc R . .
C27 C -0.3012(3) 0.5930(3) 0.3327(3) 0.0544(9) Uani 1 1 d . . .
H27A H -0.3643 0.6121 0.2708 0.065 Uiso 1 1 calc R A .
H27B H -0.3336 0.5851 0.3881 0.065 Uiso 1 1 calc R . .
C28 C -0.2889(4) 0.4935(3) 0.2995(3) 0.0523(9) Uani 1 1 d . A .
H28A H -0.2326 0.4706 0.3626 0.063 Uiso 1 1 calc R . .
H28B H -0.3731 0.4422 0.2696 0.063 Uiso 1 1 calc R . .
C29 C -0.1942(4) 0.4115(3) 0.2140(3) 0.0628(10) Uani 1 1 d . A .
H29A H -0.2670 0.3504 0.1872 0.094 Uiso 1 1 calc R . .
H29B H -0.1339 0.4062 0.2848 0.094 Uiso 1 1 calc R . .
H29C H -0.1528 0.4184 0.1655 0.094 Uiso 1 1 calc R . .
C30 C -0.3322(3) 0.5041(3) 0.1140(3) 0.0554(9) Uani 1 1 d . A .
H30A H -0.4044 0.4428 0.0916 0.083 Uiso 1 1 calc R . .
H30B H -0.2940 0.5076 0.0634 0.083 Uiso 1 1 calc R . .
H30C H -0.3613 0.5639 0.1161 0.083 Uiso 1 1 calc R . .
C31 C 0.4385(7) 0.9141(8) 0.2628(9) 0.076(3) Uani 0.639(9) 1 d PDU A 1
H31A H 0.4857 0.9614 0.2318 0.114 Uiso 0.639(9) 1 calc PR A 1
H31B H 0.4814 0.8626 0.2888 0.114 Uiso 0.639(9) 1 calc PR A 1
H31C H 0.4345 0.9512 0.3221 0.114 Uiso 0.639(9) 1 calc PR A 1
C31' C 0.4027(16) 0.9478(13) 0.2769(12) 0.080(6) Uani 0.361(9) 1 d PDU A 2
H31D H 0.4715 0.9880 0.2614 0.120 Uiso 0.361(9) 1 calc PR A 2
H31E H 0.4380 0.9166 0.3404 0.120 Uiso 0.361(9) 1 calc PR A 2
H31F H 0.3563 0.9918 0.2897 0.120 Uiso 0.361(9) 1 calc PR A 2
C32 C 0.2500(8) 0.9458(6) 0.1390(8) 0.065(2) Uani 0.639(9) 1 d PDU A 1
H32A H 0.2970 0.9888 0.1049 0.098 Uiso 0.639(9) 1 calc PR A 1
H32B H 0.2481 0.9876 0.1964 0.098 Uiso 0.639(9) 1 calc PR A 1
H32C H 0.1633 0.9123 0.0863 0.098 Uiso 0.639(9) 1 calc PR A 1
C32' C 0.2546(16) 0.9072(13) 0.0927(10) 0.078(5) Uani 0.361(9) 1 d PDU A 2
H32D H 0.3185 0.9487 0.0725 0.116 Uiso 0.361(9) 1 calc PR A 2
H32E H 0.2072 0.9494 0.1073 0.116 Uiso 0.361(9) 1 calc PR A 2
H32F H 0.1962 0.8519 0.0344 0.116 Uiso 0.361(9) 1 calc PR A 2
C33 C 0.3085(6) 0.8057(5) 0.0895(5) 0.062(2) Uani 0.639(9) 1 d PDU A 1
H33A H 0.2222 0.7893 0.0313 0.074 Uiso 0.639(9) 1 calc PR A 1
H33B H 0.3685 0.8465 0.0638 0.074 Uiso 0.639(9) 1 calc PR A 1
C33' C 0.4049(10) 0.8110(8) 0.1750(10) 0.069(4) Uani 0.361(9) 1 d PDU A 2
H33C H 0.4537 0.8502 0.1390 0.083 Uiso 0.361(9) 1 calc PR A 2
H33D H 0.4657 0.8072 0.2472 0.083 Uiso 0.361(9) 1 calc PR A 2
C34 C 0.3404(4) 0.7110(3) 0.1169(3) 0.0667(11) Uani 1 1 d D . .
H34A H 0.4302 0.7280 0.1687 0.080 Uiso 0.639(9) 1 calc PR A 1
H34B H 0.3305 0.6710 0.0520 0.080 Uiso 0.639(9) 1 calc PR A 1
H34C H 0.4035 0.6776 0.1160 0.080 Uiso 0.361(9) 1 calc PR A 2
H34D H 0.2865 0.7153 0.0424 0.080 Uiso 0.361(9) 1 calc PR A 2
C35 C 0.3292(4) 0.5870(3) 0.2355(3) 0.0647(11) Uani 1 1 d . . .
H35A H 0.3501 0.5400 0.1957 0.097 Uiso 1 1 calc R A .
H35B H 0.2760 0.5484 0.2673 0.097 Uiso 1 1 calc R . .
H35C H 0.4074 0.6317 0.2918 0.097 Uiso 1 1 calc R . .
C36 C 0.1440(4) 0.5805(3) 0.0801(3) 0.0585(10) Uani 1 1 d . . .
H36A H 0.1649 0.5312 0.0431 0.088 Uiso 1 1 calc R A .
H36B H 0.0992 0.6200 0.0292 0.088 Uiso 1 1 calc R . .
H36C H 0.0898 0.5448 0.1126 0.088 Uiso 1 1 calc R . .

loop_
_atom_site_aniso_label
_atom_site_aniso_U_11
_atom_site_aniso_U_22
_atom_site_aniso_U_33
_atom_site_aniso_U_23
_atom_site_aniso_U_13
_atom_site_aniso_U_12
Li1 0.039(3) 0.036(3) 0.033(3) 0.011(2) 0.017(2) 0.014(2)
Se1 0.03234(17) 0.04651(19) 0.03341(17) 0.01994(14) 0.01640(13) 0.01790(13)
P1 0.0420(4) 0.0307(4) 0.0363(4) 0.0120(3) 0.0197(3) 0.0099(3)
N1 0.0425(14) 0.0322(14) 0.0405(14) 0.0101(11) 0.0239(12) 0.0142(11)
C1 0.0352(15) 0.0380(16) 0.0279(14) 0.0098(13) 0.0138(12) 0.0151(13)
Li2 0.031(3) 0.036(3) 0.037(3) 0.007(2) 0.013(2) 0.013(2)
Se2 0.03316(17) 0.03284(18) 0.04635(19) 0.01359(14) 0.00977(14) 0.01114(13)
P2 0.0305(4) 0.0328(4) 0.0298(4) 0.0083(3) 0.0118(3) 0.0117(3)
N2 0.0399(14) 0.0377(15) 0.0357(14) 0.0040(12) 0.0177(11) 0.0049(12)
C2 0.0462(18) 0.0405(18) 0.0454(18) 0.0145(15) 0.0295(15) 0.0159(15)
C3 0.049(2) 0.052(2) 0.054(2) 0.0254(18) 0.0292(17) 0.0165(17)
N3 0.0472(17) 0.0438(17) 0.0594(18) 0.0078(14) 0.0307(14) 0.0039(13)
N4 0.0405(15) 0.0462(16) 0.0408(15) 0.0013(12) 0.0164(12) 0.0169(12)
C4 0.046(2) 0.085(3) 0.050(2) 0.034(2) 0.0327(17) 0.029(2)
C5 0.046(2) 0.085(3) 0.0387(18) 0.0135(18) 0.0248(15) 0.0380(19)
C6 0.0429(18) 0.053(2) 0.0361(16) 0.0140(15) 0.0164(14) 0.0288(16)
C7 0.0263(14) 0.0449(18) 0.0352(16) 0.0192(14) 0.0145(12) 0.0066(13)
C8 0.0369(18) 0.054(2) 0.0441(19) 0.0120(17) 0.0105(15) -0.0005(15)
C9 0.0263(17) 0.080(3) 0.061(2) 0.034(2) 0.0021(16) 0.0074(17)
C10 0.037(2) 0.095(3) 0.088(3) 0.051(3) 0.034(2) 0.033(2)
C11 0.057(2) 0.102(3) 0.064(2) 0.034(2) 0.036(2) 0.049(2)
C12 0.0420(19) 0.081(3) 0.0394(18) 0.0223(18) 0.0218(15) 0.0332(18)
C13 0.0291(15) 0.0342(16) 0.0350(15) 0.0064(13) 0.0152(12) 0.0069(12)
C14 0.076(3) 0.0389(19) 0.046(2) 0.0148(16) 0.0319(18) 0.0232(18)
C15 0.108(3) 0.041(2) 0.069(3) 0.0188(19) 0.051(2) 0.038(2)
C16 0.071(2) 0.043(2) 0.055(2) -0.0011(17) 0.0372(19) 0.0159(18)
C17 0.0399(17) 0.057(2) 0.0335(16) 0.0058(15) 0.0168(14) 0.0132(16)
C18 0.0340(16) 0.0436(18) 0.0365(16) 0.0098(14) 0.0148(13) 0.0150(14)
C19 0.0302(15) 0.053(2) 0.0270(14) 0.0062(14) 0.0123(12) 0.0147(14)
C20 0.0375(17) 0.064(2) 0.0401(18) 0.0182(17) 0.0155(14) 0.0244(16)
C21 0.053(2) 0.101(3) 0.051(2) 0.029(2) 0.0223(18) 0.047(2)
C22 0.036(2) 0.138(4) 0.038(2) 0.015(2) 0.0115(16) 0.037(3)
C23 0.0306(19) 0.109(4) 0.052(2) -0.005(2) 0.0093(16) 0.006(2)
C24 0.0394(19) 0.065(2) 0.050(2) 0.0002(18) 0.0126(16) 0.0086(17)
C25 0.055(2) 0.082(3) 0.0388(19) 0.0088(19) 0.0232(17) 0.021(2)
C26 0.103(3) 0.048(2) 0.087(3) 0.026(2) 0.065(3) 0.044(2)
C27 0.050(2) 0.060(2) 0.067(2) 0.009(2) 0.0378(19) 0.0163(18)
C28 0.055(2) 0.051(2) 0.047(2) 0.0005(17) 0.0302(17) -0.0044(17)
C29 0.065(2) 0.039(2) 0.077(3) 0.0028(19) 0.026(2) 0.0086(18)
C30 0.050(2) 0.062(2) 0.0413(19) 0.0084(18) 0.0135(16) 0.0046(18)
C31 0.043(4) 0.077(6) 0.088(6) 0.016(5) 0.015(4) 0.006(4)
C31' 0.062(10) 0.085(13) 0.073(9) 0.019(9) 0.026(8) -0.009(8)
C32 0.055(4) 0.058(5) 0.080(6) 0.038(5) 0.028(5) 0.008(4)
C32' 0.088(10) 0.068(11) 0.058(9) 0.028(8) 0.030(8) -0.008(8)
C33 0.056(4) 0.075(5) 0.059(4) 0.017(3) 0.038(3) 0.003(3)
C33' 0.055(7) 0.068(7) 0.085(8) -0.006(6) 0.049(6) -0.008(5)
C34 0.072(3) 0.075(3) 0.070(3) -0.003(2) 0.049(2) 0.017(2)
C35 0.063(3) 0.085(3) 0.054(2) 0.009(2) 0.0150(19) 0.049(2)
C36 0.055(2) 0.053(2) 0.052(2) -0.0058(18) 0.0056(17) 0.0199(18)

loop_
_atom_type_symbol
_atom_type_description
_atom_type_scat_dispersion_real
_atom_type_scat_dispersion_imag
_atom_type_scat_source
C C 0.0033 0.0016 'International Tables Vol C Tables 4.2.6.8 and 6.1.1.4'
H H 0.0000 0.0000 'International Tables Vol C Tables 4.2.6.8 and 6.1.1.4'
P P 0.1023 0.0942 'International Tables Vol C Tables 4.2.6.8 and 6.1.1.4'
Se Se -0.0929 2.2259 'International Tables Vol C Tables 4.2.6.8 and 6.1.1.4'
N N 0.0061 0.0033 'International Tables Vol C Tables 4.2.6.8 and 6.1.1.4'
Li Li -0.0003 0.0001 'International Tables Vol C Tables 4.2.6.8 and 6.1.1.4'

loop_
_geom_angle_atom_site_label_1
_geom_angle_atom_site_label_2
_geom_angle_atom_site_label_3
_geom_angle
_geom_angle_site_symmetry_1
_geom_angle_site_symmetry_3
_geom_angle_publ_flag
N2 Li1 N1 86.4(2) . . ?
N2 Li1 Se2 107.7(2) . . ?
N1 Li1 Se2 113.9(2) . . ?
N2 Li1 Se1 124.0(2) . . ?
N1 Li1 Se1 115.6(2) . . ?
Se2 Li1 Se1 108.03(17) . . ?
P1 Se1 Li2 115.59(12) . . ?
P1 Se1 Li1 103.60(11) . . ?
Li2 Se1 Li1 95.66(15) . . ?
C1 P1 C7 98.14(12) . . ?
C1 P1 Se1 104.72(10) . . ?
C7 P1 Se1 103.22(11) . . ?
C26 N1 C25 109.7(3) . . ?
C26 N1 C27 109.3(3) . . ?
C25 N1 C27 110.9(3) . . ?
C26 N1 Li1 115.0(2) . . ?
C25 N1 Li1 108.8(2) . . ?
C27 N1 Li1 103.0(2) . . ?
C6 C1 C2 118.1(3) . . ?
C6 C1 P1 118.6(2) . . ?
C2 C1 P1 123.2(2) . . ?
N3 Li2 N4 88.5(2) . . ?
N3 Li2 P2 121.8(2) . . ?
N4 Li2 P2 106.9(2) . . ?
N3 Li2 Se1 114.0(2) . . ?
N4 Li2 Se1 130.9(2) . . ?
P2 Li2 Se1 97.30(17) . . ?
N3 Li2 C33 33.36(18) . . ?
N4 Li2 C33 60.1(2) . . ?
P2 Li2 C33 142.4(2) . . ?
Se1 Li2 C33 118.0(2) . . ?
N3 Li2 C33' 33.0(3) . . ?
N4 Li2 C33' 57.8(3) . . ?
P2 Li2 C33' 115.7(3) . . ?
Se1 Li2 C33' 142.4(3) . . ?
C33 Li2 C33' 26.8(3) . . ?
P2 Se2 Li1 95.52(11) . . ?
C13 P2 C19 99.84(13) . . ?
C13 P2 Se2 106.05(9) . . ?
C19 P2 Se2 106.46(10) . . ?
C13 P2 Li2 119.63(15) . . ?
C19 P2 Li2 120.27(14) . . ?
Se2 P2 Li2 103.39(12) . . ?
C28 N2 C30 112.5(3) . . ?
C28 N2 C29 108.5(3) . . ?
C30 N2 C29 108.0(3) . . ?
C28 N2 Li1 101.9(2) . . ?
C30 N2 Li1 113.9(2) . . ?
C29 N2 Li1 111.9(2) . . ?
C3 C2 C1 120.9(3) . . ?
C4 C3 C2 119.9(3) . . ?
C32' N3 C31 123.8(9) . . ?
C32' N3 C31' 111.9(10) . . ?
C31 N3 C31' 30.9(7) . . ?
C32' N3 C33 71.2(8) . . ?
C31 N3 C33 114.3(6) . . ?
C31' N3 C33 142.1(8) . . ?
C32' N3 C32 33.6(7) . . ?
C31 N3 C32 109.9(6) . . ?
C31' N3 C32 86.0(9) . . ?
C33 N3 C32 104.7(5) . . ?
C32' N3 C33' 113.7(9) . . ?
C31 N3 C33' 70.2(6) . . ?
C31' N3 C33' 101.1(9) . . ?
C33 N3 C33' 49.4(5) . . ?
C32 N3 C33' 142.8(6) . . ?
C32' N3 Li2 116.7(7) . . ?
C31 N3 Li2 117.5(6) . . ?
C31' N3 Li2 112.1(8) . . ?
C33 N3 Li2 97.8(3) . . ?
C32 N3 Li2 111.4(4) . . ?
C33' N3 Li2 99.8(4) . . ?
C36 N4 C35 108.6(3) . . ?
C36 N4 C34 111.5(3) . . ?
C35 N4 C34 110.8(3) . . ?
C36 N4 Li2 104.2(2) . . ?
C35 N4 Li2 118.3(3) . . ?
C34 N4 Li2 103.2(3) . . ?
C5 C4 C3 120.6(3) . . ?
C4 C5 C6 119.8(3) . . ?
C1 C6 C5 120.6(3) . . ?
C12 C7 C8 117.8(3) . . ?
C12 C7 P1 124.9(2) . . ?
C8 C7 P1 117.3(3) . . ?
C9 C8 C7 120.4(4) . . ?
C10 C9 C8 120.8(3) . . ?
C11 C10 C9 119.5(3) . . ?
C10 C11 C12 120.3(4) . . ?
C7 C12 C11 121.2(3) . . ?
C14 C13 C18 117.9(3) . . ?
C14 C13 P2 119.2(2) . . ?
C18 C13 P2 122.9(2) . . ?
C13 C14 C15 120.6(3) . . ?
C16 C15 C14 120.2(3) . . ?
C15 C16 C17 119.7(3) . . ?
C18 C17 C16 120.2(3) . . ?
C17 C18 C13 121.3(3) . . ?
C20 C19 C24 119.0(3) . . ?
C20 C19 P2 122.7(2) . . ?
C24 C19 P2 118.1(2) . . ?
C19 C20 C21 120.0(4) . . ?
C22 C21 C20 120.6(4) . . ?
C21 C22 C23 120.4(3) . . ?
C22 C23 C24 120.0(4) . . ?
C19 C24 C23 120.1(4) . . ?
N1 C27 C28 113.5(3) . . ?
N2 C28 C27 111.4(3) . . ?
C34 C33 N3 111.0(4) . . ?
C34 C33 Li2 78.7(3) . . ?
N3 C33 Li2 48.8(2) . . ?
C34 C33' N3 112.5(7) . . ?
C34 C33' Li2 77.4(4) . . ?
N3 C33' Li2 47.3(3) . . ?
C33' C34 C33 51.8(6) . . ?
C33' C34 N4 112.7(5) . . ?
C33 C34 N4 113.0(4) . . ?

loop_
_geom_bond_atom_site_label_1
_geom_bond_atom_site_label_2
_geom_bond_distance
_geom_bond_site_symmetry_2
_geom_bond_publ_flag
Li1 N2 2.111(6) . ?
Li1 N1 2.138(5) . ?
Li1 Se2 2.589(5) . ?
Li1 Se1 2.623(4) . ?
Se1 P1 2.2326(9) . ?
Se1 Li2 2.564(5) . ?
P1 C1 1.844(3) . ?
P1 C7 1.851(3) . ?
N1 C26 1.456(4) . ?
N1 C25 1.462(4) . ?
N1 C27 1.467(4) . ?
C1 C6 1.389(4) . ?
C1 C2 1.391(4) . ?
Li2 N3 2.062(5) . ?
Li2 N4 2.088(6) . ?
Li2 P2 2.508(5) . ?
Li2 C33 2.713(7) . ?
Li2 C33' 2.766(10) . ?
Se2 P2 2.1966(8) . ?
P2 C13 1.834(3) . ?
P2 C19 1.844(3) . ?
N2 C28 1.453(4) . ?
N2 C30 1.472(4) . ?
N2 C29 1.477(4) . ?
C2 C3 1.387(4) . ?
C3 C4 1.370(5) . ?
N3 C32' 1.405(11) . ?
N3 C31 1.414(8) . ?
N3 C31' 1.495(13) . ?
N3 C33 1.506(7) . ?
N3 C32 1.511(7) . ?
N3 C33' 1.528(11) . ?
N4 C36 1.459(4) . ?
N4 C35 1.474(4) . ?
N4 C34 1.481(5) . ?
C4 C5 1.368(5) . ?
C5 C6 1.400(4) . ?
C7 C12 1.373(5) . ?
C7 C8 1.398(4) . ?
C8 C9 1.381(5) . ?
C9 C10 1.373(6) . ?
C10 C11 1.357(6) . ?
C11 C12 1.394(5) . ?
C13 C14 1.389(4) . ?
C13 C18 1.394(4) . ?
C14 C15 1.389(5) . ?
C15 C16 1.376(5) . ?
C16 C17 1.376(5) . ?
C17 C18 1.372(4) . ?
C19 C20 1.383(4) . ?
C19 C24 1.396(5) . ?
C20 C21 1.398(5) . ?
C21 C22 1.360(6) . ?
C22 C23 1.370(6) . ?
C23 C24 1.397(5) . ?
C27 C28 1.498(5) . ?
C33 C34 1.475(7) . ?
C33' C34 1.427(10) . ?
